data_4323580
loop_
_publ_author_name
'Kazuko Matsumoto'
'Yoichi Sano'

_publ_section_title
;
 Synthesis of a \m,\h2-Disulfide-Bridged Hexanuclear RuII-Na Cluster
 Formed from the Reductive Coupling of a \m,\h1-Disulfide-Bridged
 Dinuclear RuIII Complex
;
_journal_name_full 'Inorganic Chemistry'
_journal_page_first 4405
_journal_page_last 4407
_journal_paper_doi 10.1021/ic961015u
_journal_volume 36
_journal_year 1997
_chemical_formula_sum 'C28 H80 Cl6 Na2 O25 P8 Ru4 S4'
_space_group_IT_number 2
_symmetry_cell_setting triclinic
_symmetry_Int_Tables_number 2
_symmetry_space_group_name_Hall '-P 1'
_symmetry_space_group_name_H-M 'P -1'
_audit_creation_date 'Tue May 13 13:26:24 1997'
_audit_creation_method 'from TEXRAY.INF file'
_cell_angle_alpha 93.81(3)
_cell_angle_beta 94.73(2)
_cell_angle_gamma 69.24(2)
_cell_formula_units_Z 2
_cell_length_a 14.927(3)
_cell_length_b 21.063(7)
_cell_length_c 11.802(4)
_cell_measurement_reflns_used 25
_cell_measurement_temperature 21.0
_cell_measurement_theta_max 25.01
_cell_measurement_theta_min 20.17
_cell_volume 3455.1(18)
_computing_cell_refinement 'MSC/AFC Diffractometer Control'
_computing_data_collection 'MSC/AFC Diffractometer Control'
_computing_data_reduction 'teXsan: PROCESS (MSC)'
_computing_publication_material 'teXsan: FINISH (MSC)'
_computing_structure_refinement 'teXsan: LS (MSC)'
_computing_structure_solution SHELXS86
_diffrn_ambient_temperature 21.0
_diffrn_measurement_device AFC7R
_diffrn_measurement_method 'omega/2-theta scans'
_diffrn_orient_matrix_UB_11 -0.00110
_diffrn_orient_matrix_UB_12 -0.04667
_diffrn_orient_matrix_UB_13 0.00817
_diffrn_orient_matrix_UB_21 0.04363
_diffrn_orient_matrix_UB_22 -0.01743
_diffrn_orient_matrix_UB_23 -0.06377
_diffrn_orient_matrix_UB_31 0.05700
_diffrn_orient_matrix_UB_32 -0.01001
_diffrn_orient_matrix_UB_33 0.05574
_diffrn_radiation_monochromator graphite
_diffrn_radiation_source 'X-ray tube'
_diffrn_radiation_type MoKalpha
_diffrn_radiation_wavelength 0.7107
_diffrn_reflns_av_R_equivalents 6.13
_diffrn_reflns_limit_h_max 19
_diffrn_reflns_limit_h_min 0
_diffrn_reflns_limit_k_max 27
_diffrn_reflns_limit_k_min -9
_diffrn_reflns_limit_l_max 1
_diffrn_reflns_limit_l_min -11
_diffrn_reflns_number 16518
_diffrn_reflns_theta_max 27.4982
_diffrn_standards_decay_% -19.05
_diffrn_standards_interval_count 150
_diffrn_standards_number 3
_exptl_absorpt_coefficient_mu_cm 14.730
_exptl_absorpt_correction_T_max 0.999
_exptl_absorpt_correction_T_min 0.868
_exptl_absorpt_correction_type psi-scan
_exptl_crystal_colour orange
_exptl_crystal_density_diffrn 1.784
_exptl_crystal_description prismatic
_exptl_crystal_F_000 1864.00
_exptl_crystal_size_max 0.300
_exptl_crystal_size_min 0.200
_refine_diff_density_max -0.74870
_refine_diff_density_min 1.58160
_refine_ls_extinction_coef 0.68407
_refine_ls_extinction_method Zachariasen_type_2_Gaussian_isotropic
_refine_ls_goodness_of_fit_obs 2.010
_refine_ls_matrix_type full
_refine_ls_number_parameters 530
_refine_ls_number_reflns 5506
_refine_ls_number_restraints 0
_refine_ls_R_factor_obs 0.0620
_refine_ls_shift/esd_max 0.1210
_refine_ls_structure_factor_coef F
_refine_ls_weighting_scheme sigma
_refine_ls_wR_factor_obs 0.0760
_cod_data_source_file ic961015u.cif
_cod_data_source_block C28H80O25Ru4Cl6S4Na2P8
_cod_original_cell_volume 3455(1)
_cod_original_sg_symbol_H-M 'P -1 '
_cod_original_formula_sum 'C28 H80 O25 Ru4 Cl6 S4 Na2 P8'
_cod_database_code 4323580

loop_
_symmetry_equiv_pos_as_xyz
'   +x,   +y,   +z'
'   -x,   -y,   -z'

loop_
_atom_site_aniso_label
_atom_site_aniso_U_11
_atom_site_aniso_U_22
_atom_site_aniso_U_33
_atom_site_aniso_U_12
_atom_site_aniso_U_13
_atom_site_aniso_U_23
Ru1 0.0299(10) 0.0271(10) 0.037(1) -0.0074(8) -0.0026(8) 0.0047(8)
Ru2 0.0299(10) 0.0301(10) 0.038(1) -0.0103(8) -0.0066(8) 0.0028(8)
Ru3 0.032(1) 0.031(1) 0.031(1) -0.0049(8) 0.0003(8) 0.0005(8)
Ru4 0.0280(9) 0.0316(10) 0.0278(9) -0.0078(8) -0.0046(7) 0.0021(7)
Cl1 0.030(3) 0.028(3) 0.053(3) -0.008(2) -0.013(2) 0.002(2)
Cl2 0.055(4) 0.051(4) 0.043(3) -0.002(3) -0.004(3) -0.005(3)
Cl3 0.044(3) 0.054(4) 0.046(3) -0.010(3) -0.005(3) -0.010(3)
Cl4 0.037(3) 0.039(3) 0.036(3) -0.001(2) -0.009(2) -0.007(2)
Cl5 0.047(3) 0.040(3) 0.069(4) -0.016(3) -0.001(3) 0.009(3)
Cl6 0.054(4) 0.038(3) 0.061(4) -0.019(3) -0.014(3) 0.015(3)
S1 0.032(3) 0.034(3) 0.055(4) -0.007(3) -0.001(3) 0.001(3)
S2 0.041(3) 0.036(3) 0.047(3) -0.009(3) -0.012(3) 0.008(3)
S3 0.043(3) 0.044(3) 0.035(3) -0.004(3) -0.010(3) 0.004(3)
S4 0.033(3) 0.050(4) 0.041(3) -0.011(3) 0.001(2) -0.001(3)
P1 0.039(3) 0.035(3) 0.048(4) -0.012(3) -0.007(3) 0.013(3)
P2 0.042(4) 0.031(3) 0.055(4) -0.005(3) -0.001(3) 0.008(3)
P3 0.039(3) 0.033(3) 0.048(4) -0.014(3) -0.003(3) 0.006(3)
P4 0.040(4) 0.047(4) 0.054(4) -0.018(3) -0.010(3) 0.005(3)
P5 0.045(4) 0.048(4) 0.037(3) -0.010(3) 0.004(3) 0.000(3)
P6 0.047(4) 0.043(4) 0.063(4) 0.007(3) 0.006(3) -0.006(3)
P7 0.036(3) 0.041(3) 0.032(3) -0.011(3) -0.002(3) 0.001(3)
P8 0.034(3) 0.047(4) 0.038(3) -0.014(3) -0.008(3) 0.001(3)
Na1 0.048(5) 0.044(5) 0.038(5) -0.008(4) -0.010(4) 0.004(4)
Na2 0.039(5) 0.045(5) 0.044(5) -0.011(4) 0.000(4) 0.000(4)
O1 0.042(9) 0.058(10) 0.048(9) -0.024(8) -0.003(7) 0.022(7)
O2 0.050(10) 0.12(1) 0.06(1) -0.038(10) -0.002(8) 0.05(1)
O3 0.07(1) 0.052(10) 0.07(1) -0.023(8) -0.008(8) 0.026(8)
O4 0.07(1) 0.05(1) 0.11(1) 0.007(9) 0.01(1) 0.036(10)
O5 0.043(10) 0.037(9) 0.11(1) 0.002(8) -0.002(9) 0.011(9)
O6 0.08(1) 0.037(9) 0.10(1) -0.019(9) 0.00(1) 0.000(9)
O7 0.039(8) 0.043(8) 0.053(9) -0.010(7) -0.010(7) 0.019(7)
O8 0.051(10) 0.054(10) 0.08(1) -0.027(8) -0.002(8) 0.010(8)
O9 0.06(1) 0.06(1) 0.07(1) -0.015(8) 0.013(8) 0.015(8)
O10 0.06(1) 0.043(9) 0.09(1) -0.025(8) -0.030(9) -0.007(8)
O11 0.050(10) 0.07(1) 0.056(10) -0.024(8) -0.018(8) 0.011(8)
O12 0.05(1) 0.11(1) 0.08(1) -0.04(1) -0.017(9) 0.01(1)
O13 0.049(9) 0.07(1) 0.031(8) -0.014(8) -0.002(7) 0.012(7)
O14 0.08(1) 0.09(1) 0.044(9) -0.03(1) 0.009(8) 0.014(9)
O15 0.09(1) 0.10(1) 0.036(9) -0.01(1) 0.012(9) -0.009(9)
O16 0.06(1) 0.09(1) 0.08(1) 0.048(10) -0.003(9) 0.00(1)
O17 0.06(2) 0.13(2) 0.18(2) 0.05(1) 0.05(2) 0.01(2)
O18 0.12(2) 0.08(2) 0.26(3) 0.02(2) -0.04(2) -0.08(2)
O19 0.038(9) 0.061(10) 0.042(9) -0.009(7) 0.006(7) 0.008(7)
O20 0.060(10) 0.046(9) 0.041(8) -0.024(8) 0.003(7) 0.010(7)
O21 0.062(10) 0.06(1) 0.025(8) -0.021(8) 0.012(7) -0.013(7)
O22 0.06(1) 0.08(1) 0.06(1) -0.026(9) -0.028(8) 0.025(9)
O23 0.050(10) 0.053(10) 0.058(10) -0.010(8) -0.014(8) -0.025(8)
O24 0.029(8) 0.08(1) 0.057(10) -0.012(8) -0.006(7) -0.013(8)

loop_
_atom_site_label
_atom_site_fract_x
_atom_site_fract_y
_atom_site_fract_z
_atom_site_U_iso_or_equiv
_atom_site_thermal_displace_type
_atom_site_calc_flag
_atom_site_calc_attached_atom
Ru1 0.6918(1) 0.40525(8) 0.7825(1) 0.0322 Uij ? ?
Ru2 0.6646(1) 0.24943(8) 0.7002(1) 0.0333 Uij ? ?
Ru3 1.1834(1) 0.08782(8) 0.8416(1) 0.0333 Uij ? ?
Ru4 1.1546(1) 0.21181(8) 1.0649(1) 0.0302 Uij ? ?
Cl1 0.7989(3) 0.2822(2) 0.7976(4) 0.0386 Uij ? ?
Cl2 0.7401(4) 0.4156(3) 0.9839(4) 0.0551 Uij ? ?
Cl3 0.7822(4) 0.1743(3) 0.5743(4) 0.0511 Uij ? ?
Cl4 1.0465(3) 0.1937(2) 0.8997(4) 0.0415 Uij ? ?
Cl5 1.0656(4) 0.0312(3) 0.8319(5) 0.0520 Uij ? ?
Cl6 1.1019(4) 0.3304(3) 1.0135(5) 0.0511 Uij ? ?
S1 0.5619(4) 0.3540(3) 0.7735(5) 0.0419 Uij ? ?
S2 0.6153(4) 0.3675(3) 0.6260(4) 0.0430 Uij ? ?
S3 1.2363(4) 0.0946(3) 1.0480(4) 0.0445 Uij ? ?
S4 1.2821(4) 0.1434(3) 0.9333(4) 0.0425 Uij ? ?
P1 0.8091(4) 0.4310(3) 0.7208(5) 0.0412 Uij ? ?
P2 0.5901(4) 0.5104(3) 0.7680(5) 0.0447 Uij ? ?
P3 0.6859(4) 0.1708(3) 0.8233(5) 0.0399 Uij ? ?
P4 0.5443(4) 0.2302(3) 0.6047(5) 0.0468 Uij ? ?
P5 1.1582(4) 0.1119(3) 0.6608(5) 0.0451 Uij ? ?
P6 1.3091(5) -0.0028(3) 0.8064(6) 0.0573 Uij ? ?
P7 1.0431(4) 0.2308(3) 1.1865(4) 0.0377 Uij ? ?
P8 1.2620(4) 0.2232(3) 1.1953(5) 0.0402 Uij ? ?
Na1 0.9233(5) 0.3268(4) 0.9501(6) 0.0461 Uij ? ?
Na2 0.9227(5) 0.1465(4) 0.7508(6) 0.0440 Uij ? ?
O1 0.9116(9) 0.3848(7) 0.781(1) 0.0471 Uij ? ?
O2 0.828(1) 0.4150(9) 0.584(1) 0.0712 Uij ? ?
O3 0.812(1) 0.5063(7) 0.728(1) 0.0606 Uij ? ?
O4 0.595(1) 0.5580(7) 0.672(2) 0.0805 Uij ? ?
O5 0.4828(10) 0.5119(7) 0.758(1) 0.0677 Uij ? ?
O6 0.589(1) 0.5663(7) 0.866(1) 0.0712 Uij ? ?
O7 0.7991(9) 0.1335(6) 0.858(1) 0.0456 Uij ? ?
O8 0.6464(10) 0.1086(7) 0.801(1) 0.0597 Uij ? ?
O9 0.6387(10) 0.1931(7) 0.944(1) 0.0596 Uij ? ?
O10 0.567(1) 0.1558(7) 0.557(1) 0.0648 Uij ? ?
O11 0.4985(10) 0.2743(7) 0.496(1) 0.0580 Uij ? ?
O12 0.443(1) 0.2482(9) 0.659(1) 0.0782 Uij ? ?
O13 1.0441(9) 0.1504(7) 0.627(1) 0.0505 Uij ? ?
O14 1.207(1) 0.1619(8) 0.613(1) 0.0676 Uij ? ?
O15 1.193(1) 0.0544(9) 0.560(1) 0.0817 Uij ? ?
O16 1.371(1) -0.0291(9) 0.917(1) 0.0952 Uij ? ?
O17 1.383(2) 0.000(1) 0.722(2) 0.1453 Uij ? ?
O18 1.301(2) -0.067(1) 0.740(2) 0.1715 Uij ? ?
O19 0.9365(9) 0.2699(7) 1.127(1) 0.0486 Uij ? ?
O20 1.0290(10) 0.1682(7) 1.243(1) 0.0476 Uij ? ?
O21 1.0382(10) 0.2736(7) 1.3041(10) 0.0506 Uij ? ?
O22 1.314(1) 0.1649(8) 1.283(1) 0.0642 Uij ? ?
O23 1.2264(10) 0.2925(7) 1.271(1) 0.0581 Uij ? ?
O24 1.3630(9) 0.2214(8) 1.152(1) 0.0586 Uij ? ?
C1 1.002(2) 0.386(1) 0.741(2) 0.086(8) Uij ? ?
C2 0.830(2) 0.349(2) 0.527(2) 0.092(9) Uij ? ?
C3 0.822(2) 0.540(1) 0.840(2) 0.082(8) Uij ? ?
C4 0.606(2) 0.537(1) 0.555(2) 0.077(8) Uij ? ?
C5 0.398(2) 0.575(1) 0.739(2) 0.079(8) Uij ? ?
C6 0.556(2) 0.563(2) 0.973(3) 0.11(1) Uij ? ?
C7 0.831(2) 0.083(1) 0.951(2) 0.062(7) Uij ? ?
C8 0.689(2) 0.053(1) 0.727(2) 0.077(8) Uij ? ?
C9 0.645(2) 0.253(1) 1.007(2) 0.073(7) Uij ? ?
C10 0.497(2) 0.134(1) 0.485(2) 0.081(8) Uij ? ?
C11 0.559(2) 0.268(1) 0.406(2) 0.077(8) Uij ? ?
C12 0.437(2) 0.238(1) 0.776(2) 0.080(8) Uij ? ?
C13 1.012(2) 0.174(1) 0.512(2) 0.074(7) Uij ? ?
C14 1.193(2) 0.223(1) 0.664(2) 0.089(9) Uij ? ?
C15 1.149(2) 0.001(2) 0.537(3) 0.11(1) Uij ? ?
C16 1.462(2) -0.086(1) 0.926(2) 0.098(9) Uij ? ?
C17 1.431(4) 0.035(2) 0.723(4) 0.18(2) Uij ? ?
C18 1.269(3) -0.113(2) 0.744(4) 0.16(2) Uij ? ?
C19 0.850(2) 0.280(1) 1.188(2) 0.075(8) Uij ? ?
C20 1.028(2) 0.110(1) 1.173(2) 0.064(7) Uij ? ?
C21 1.022(2) 0.345(1) 1.304(2) 0.063(7) Uij ? ?
C22 1.261(2) 0.139(1) 1.352(2) 0.064(7) Uij ? ?
C23 1.289(2) 0.310(1) 1.360(2) 0.086(8) Uij ? ?
C24 1.365(2) 0.273(1) 1.070(2) 0.071(7) Uij ? ?

loop_
_atom_type_symbol
_atom_type_oxidation_number
_atom_type_number_in_cell
_atom_type_scat_dispersion_real
_atom_type_scat_dispersion_imag
_atom_type_scat_source
C 0 56 0.003 0.002 'International Tables'
H 0 160 0.000 0.000 'International Tables'
O 0 50 0.011 0.006 'International Tables'
Ru 0 8 -1.259 0.836 'International Tables'
Cl 0 12 0.148 0.159 'International Tables'
S 0 8 0.125 0.123 'International Tables'
Na 0 4 0.036 0.025 'International Tables'
P 0 16 0.102 0.094 'International Tables'

loop_
_geom_angle_atom_site_label_1
_geom_angle_atom_site_label_2
_geom_angle_atom_site_label_3
_geom_angle
_geom_angle_site_symmetry_1
_geom_angle_site_symmetry_2
_geom_angle_site_symmetry_3
_geom_angle_publ_flag
Cl(1) Ru(1) Cl(2) 84.8(2) ? ? ? yes
Cl(1) Ru(1) S(1) 82.0(2) ? ? ? yes
Cl(1) Ru(1) S(2) 85.6(2) ? ? ? yes
Cl(1) Ru(1) P(1) 91.0(2) ? ? ? yes
Cl(1) Ru(1) P(2) 176.2(2) ? ? ? yes
Cl(2) Ru(1) S(1) 106.5(2) ? ? ? yes
Cl(2) Ru(1) S(2) 155.5(2) ? ? ? yes
Cl(2) Ru(1) P(1) 94.8(2) ? ? ? yes
Cl(2) Ru(1) P(2) 96.5(2) ? ? ? yes
S(1) Ru(1) S(2) 49.7(2) ? ? ? yes
S(1) Ru(1) P(1) 156.8(2) ? ? ? yes
S(1) Ru(1) P(2) 94.2(2) ? ? ? yes
S(2) Ru(1) P(1) 107.8(2) ? ? ? yes
S(2) Ru(1) P(2) 91.8(2) ? ? ? yes
P(1) Ru(1) P(2) 92.4(2) ? ? ? yes
Cl(1) Ru(2) Cl(3) 87.2(2) ? ? ? yes
Cl(1) Ru(2) S(1) 85.9(2) ? ? ? yes
Cl(1) Ru(2) S(2) 81.9(2) ? ? ? yes
Cl(1) Ru(2) P(3) 91.5(2) ? ? ? yes
Cl(1) Ru(2) P(4) 174.0(2) ? ? ? yes
Cl(3) Ru(2) S(1) 156.1(2) ? ? ? yes
Cl(3) Ru(2) S(2) 106.8(2) ? ? ? yes
Cl(3) Ru(2) P(3) 94.0(2) ? ? ? yes
Cl(3) Ru(2) P(4) 93.2(2) ? ? ? yes
S(1) Ru(2) S(2) 49.6(2) ? ? ? yes
S(1) Ru(2) P(3) 109.1(2) ? ? ? yes
S(1) Ru(2) P(4) 91.4(2) ? ? ? yes
S(2) Ru(2) P(3) 157.9(2) ? ? ? yes
S(2) Ru(2) P(4) 92.2(2) ? ? ? yes
P(3) Ru(2) P(4) 94.4(2) ? ? ? yes
Cl(4) Ru(3) Cl(5) 85.5(2) ? ? ? yes
Cl(4) Ru(3) S(3) 81.9(2) ? ? ? yes
Cl(4) Ru(3) S(4) 84.7(2) ? ? ? yes
Cl(4) Ru(3) P(5) 92.8(2) ? ? ? yes
Cl(4) Ru(3) P(6) 174.7(2) ? ? ? yes
Cl(5) Ru(3) S(3) 106.2(2) ? ? ? yes
Cl(5) Ru(3) S(4) 155.1(2) ? ? ? yes
Cl(5) Ru(3) P(5) 93.5(2) ? ? ? yes
Cl(5) Ru(3) P(6) 97.2(2) ? ? ? yes
S(3) Ru(3) S(4) 49.7(2) ? ? ? yes
S(3) Ru(3) P(5) 159.0(2) ? ? ? yes
S(3) Ru(3) P(6) 92.9(2) ? ? ? yes
S(4) Ru(3) P(5) 109.8(2) ? ? ? yes
S(4) Ru(3) P(6) 91.0(2) ? ? ? yes
P(5) Ru(3) P(6) 91.6(2) ? ? ? yes
Cl(4) Ru(4) Cl(6) 87.4(2) ? ? ? yes
Cl(4) Ru(4) S(3) 85.6(2) ? ? ? yes
Cl(4) Ru(4) S(4) 81.4(2) ? ? ? yes
Cl(4) Ru(4) P(7) 92.6(2) ? ? ? yes
Cl(4) Ru(4) P(8) 173.4(2) ? ? ? yes
Cl(6) Ru(4) S(3) 157.1(2) ? ? ? yes
Cl(6) Ru(4) S(4) 107.7(2) ? ? ? yes
Cl(6) Ru(4) P(7) 93.8(2) ? ? ? yes
Cl(6) Ru(4) P(8) 93.3(2) ? ? ? yes
S(3) Ru(4) S(4) 49.6(2) ? ? ? yes
S(3) Ru(4) P(7) 108.2(2) ? ? ? yes
S(3) Ru(4) P(8) 91.3(2) ? ? ? yes
S(4) Ru(4) P(7) 157.2(2) ? ? ? yes
S(4) Ru(4) P(8) 92.1(2) ? ? ? yes
P(7) Ru(4) P(8) 93.8(2) ? ? ? yes
Ru(1) Cl(1) Ru(2) 88.4(1) ? ? ? yes
Ru(1) Cl(1) Na(1) 87.7(2) ? ? ? yes
Ru(1) Cl(1) Na(2) 164.5(3) ? ? ? yes
Ru(2) Cl(1) Na(1) 166.9(3) ? ? ? yes
Ru(2) Cl(1) Na(2) 87.4(2) ? ? ? yes
Na(1) Cl(1) Na(2) 99.5(2) ? ? ? yes
Ru(1) Cl(2) Na(1) 91.2(2) ? ? ? yes
Ru(2) Cl(3) Na(2) 90.8(2) ? ? ? yes
Ru(3) Cl(4) Ru(4) 88.4(2) ? ? ? yes
Ru(3) Cl(4) Na(1) 166.5(3) ? ? ? yes
Ru(3) Cl(4) Na(2) 87.8(2) ? ? ? yes
Ru(4) Cl(4) Na(1) 86.3(2) ? ? ? yes
Ru(4) Cl(4) Na(2) 164.8(3) ? ? ? yes
Na(1) Cl(4) Na(2) 100.4(3) ? ? ? yes
Ru(3) Cl(5) Na(2) 91.2(2) ? ? ? yes
Ru(4) Cl(6) Na(1) 89.7(2) ? ? ? yes
Ru(1) S(1) Ru(2) 92.1(2) ? ? ? yes
Ru(1) S(1) S(2) 60.3(2) ? ? ? yes
Ru(2) S(1) S(2) 69.7(2) ? ? ? yes
Ru(1) S(2) Ru(2) 92.5(2) ? ? ? yes
Ru(1) S(2) S(1) 70.0(2) ? ? ? yes
Ru(2) S(2) S(1) 60.7(2) ? ? ? yes
Ru(3) S(3) Ru(4) 93.3(2) ? ? ? yes
Ru(3) S(3) S(4) 61.0(2) ? ? ? yes
Ru(4) S(3) S(4) 69.9(2) ? ? ? yes
Ru(3) S(4) Ru(4) 92.8(2) ? ? ? yes
Ru(3) S(4) S(3) 69.3(2) ? ? ? yes
Ru(4) S(4) S(3) 60.5(2) ? ? ? yes
Ru(1) P(1) O(1) 110.3(5) ? ? ? yes
Ru(1) P(1) O(2) 116.7(6) ? ? ? yes
Ru(1) P(1) O(3) 123.4(6) ? ? ? yes
Ru(1) P(1) C(1) 138.4(6) ? ? ? yes
Ru(1) P(1) C(2) 95.8(6) ? ? ? yes
Ru(1) P(1) C(3) 108.6(6) ? ? ? yes
O(1) P(1) O(2) 102.1(7) ? ? ? yes
O(1) P(1) O(3) 104.3(7) ? ? ? yes
O(1) P(1) C(1) 28.5(7) ? ? ? yes
O(1) P(1) C(2) 93.9(8) ? ? ? yes
O(1) P(1) C(3) 89.6(8) ? ? ? yes
O(2) P(1) O(3) 97.3(8) ? ? ? yes
O(2) P(1) C(1) 82.3(8) ? ? ? yes
O(2) P(1) C(2) 28.0(8) ? ? ? yes
O(2) P(1) C(3) 124.8(8) ? ? ? yes
O(3) P(1) C(1) 86.8(8) ? ? ? yes
O(3) P(1) C(2) 125.2(8) ? ? ? yes
O(3) P(1) C(3) 28.6(7) ? ? ? yes
C(1) P(1) C(2) 85.8(8) ? ? ? yes
C(1) P(1) C(3) 84.3(8) ? ? ? yes
C(2) P(1) C(3) 152.5(8) ? ? ? yes
Ru(1) P(2) O(4) 122.0(6) ? ? ? yes
Ru(1) P(2) O(5) 110.7(6) ? ? ? yes
Ru(1) P(2) O(6) 120.6(6) ? ? ? yes
Ru(1) P(2) C(4) 102.4(6) ? ? ? yes
Ru(1) P(2) C(5) 137.7(6) ? ? ? yes
Ru(1) P(2) C(6) 107.9(7) ? ? ? yes
O(4) P(2) O(5) 105.0(8) ? ? ? yes
O(4) P(2) O(6) 92.3(9) ? ? ? yes
O(4) P(2) C(4) 26.4(8) ? ? ? yes
O(4) P(2) C(5) 84.6(8) ? ? ? yes
O(4) P(2) C(6) 118.5(10) ? ? ? yes
O(5) P(2) O(6) 103.3(9) ? ? ? yes
O(5) P(2) C(4) 99.3(8) ? ? ? yes
O(5) P(2) C(5) 27.1(7) ? ? ? yes
O(5) P(2) C(6) 86.7(9) ? ? ? yes
O(6) P(2) C(4) 118.6(8) ? ? ? yes
O(6) P(2) C(5) 86.7(8) ? ? ? yes
O(6) P(2) C(6) 27.8(8) ? ? ? yes
C(4) P(2) C(5) 88.9(8) ? ? ? yes
C(4) P(2) C(6) 144.7(9) ? ? ? yes
C(5) P(2) C(6) 80.9(9) ? ? ? yes
Ru(2) P(3) O(7) 110.8(5) ? ? ? yes
Ru(2) P(3) O(8) 123.7(6) ? ? ? yes
Ru(2) P(3) O(9) 118.6(6) ? ? ? yes
Ru(2) P(3) C(7) 138.9(5) ? ? ? yes
Ru(2) P(3) C(8) 113.5(6) ? ? ? yes
Ru(2) P(3) C(9) 97.3(6) ? ? ? yes
O(7) P(3) O(8) 103.6(7) ? ? ? yes
O(7) P(3) O(9) 103.6(7) ? ? ? yes
O(7) P(3) C(7) 28.5(6) ? ? ? yes
O(7) P(3) C(8) 86.8(7) ? ? ? yes
O(7) P(3) C(9) 96.7(7) ? ? ? yes
O(8) P(3) O(9) 93.6(8) ? ? ? yes
O(8) P(3) C(7) 85.8(7) ? ? ? yes
O(8) P(3) C(8) 26.5(7) ? ? ? yes
O(8) P(3) C(9) 121.7(8) ? ? ? yes
O(9) P(3) C(7) 82.9(7) ? ? ? yes
O(9) P(3) C(8) 117.8(8) ? ? ? yes
O(9) P(3) C(9) 28.1(7) ? ? ? yes
C(7) P(3) C(8) 79.3(7) ? ? ? yes
C(7) P(3) C(9) 87.7(7) ? ? ? yes
C(8) P(3) C(9) 145.5(8) ? ? ? yes
Ru(2) P(4) O(10) 114.8(6) ? ? ? yes
Ru(2) P(4) O(11) 117.1(6) ? ? ? yes
Ru(2) P(4) O(12) 121.1(6) ? ? ? yes
Ru(2) P(4) C(10) 142.4(6) ? ? ? yes
Ru(2) P(4) C(11) 100.8(6) ? ? ? yes
Ru(2) P(4) C(12) 98.7(6) ? ? ? yes
O(10) P(4) O(11) 103.4(8) ? ? ? yes
O(10) P(4) O(12) 103.4(9) ? ? ? yes
O(10) P(4) C(10) 27.6(7) ? ? ? yes
O(10) P(4) C(11) 90.5(8) ? ? ? yes
O(10) P(4) C(12) 102.9(9) ? ? ? yes
O(11) P(4) O(12) 93.6(9) ? ? ? yes
O(11) P(4) C(10) 84.1(8) ? ? ? yes
O(11) P(4) C(11) 29.3(8) ? ? ? yes
O(11) P(4) C(12) 119.6(9) ? ? ? yes
O(12) P(4) C(10) 85.2(8) ? ? ? yes
O(12) P(4) C(11) 122.5(9) ? ? ? yes
O(12) P(4) C(12) 27.3(7) ? ? ? yes
C(10) P(4) C(11) 83.0(8) ? ? ? yes
C(10) P(4) C(12) 96.0(8) ? ? ? yes
C(11) P(4) C(12) 148.9(9) ? ? ? yes
Ru(3) P(5) O(13) 111.3(5) ? ? ? yes
Ru(3) P(5) O(14) 119.0(6) ? ? ? yes
Ru(3) P(5) O(15) 122.4(6) ? ? ? yes
Ru(3) P(5) C(13) 139.2(6) ? ? ? yes
Ru(3) P(5) C(14) 101.3(6) ? ? ? yes
Ru(3) P(5) C(15) 108.9(7) ? ? ? yes
O(13) P(5) O(14) 102.8(8) ? ? ? yes
O(13) P(5) O(15) 103.9(8) ? ? ? yes
O(13) P(5) C(13) 28.0(7) ? ? ? yes
O(13) P(5) C(14) 92.5(8) ? ? ? yes
O(13) P(5) C(15) 88.8(9) ? ? ? yes
O(14) P(5) O(15) 94.5(9) ? ? ? yes
O(14) P(5) C(13) 83.9(8) ? ? ? yes
O(14) P(5) C(14) 27.1(8) ? ? ? yes
O(14) P(5) C(15) 121.1(9) ? ? ? yes
O(15) P(5) C(13) 85.1(8) ? ? ? yes
O(15) P(5) C(14) 121.5(9) ? ? ? yes
O(15) P(5) C(15) 27.9(9) ? ? ? yes
C(13) P(5) C(14) 84.9(8) ? ? ? yes
C(13) P(5) C(15) 80.9(9) ? ? ? yes
C(14) P(5) C(15) 147.0(9) ? ? ? yes
Ru(3) P(6) O(16) 111.2(6) ? ? ? yes
Ru(3) P(6) O(17) 120.2(9) ? ? ? yes
Ru(3) P(6) O(18) 122.7(9) ? ? ? yes
Ru(3) P(6) C(16) 137.1(7) ? ? ? yes
Ru(3) P(6) C(17) 108(1) ? ? ? yes
Ru(3) P(6) C(18) 114.7(10) ? ? ? yes
O(16) P(6) O(17) 104(1) ? ? ? yes
O(16) P(6) O(18) 105(1) ? ? ? yes
O(16) P(6) C(16) 26.0(8) ? ? ? yes
O(16) P(6) C(17) 95(1) ? ? ? yes
O(16) P(6) C(18) 98(1) ? ? ? yes
O(17) P(6) O(18) 89(1) ? ? ? yes
O(17) P(6) C(16) 85(1) ? ? ? yes
O(17) P(6) C(17) 21(1) ? ? ? yes
O(17) P(6) C(18) 105(1) ? ? ? yes
O(18) P(6) C(16) 87(1) ? ? ? yes
O(18) P(6) C(17) 110(1) ? ? ? yes
O(18) P(6) C(18) 16(1) ? ? ? yes
C(16) P(6) C(17) 84(1) ? ? ? yes
C(16) P(6) C(18) 85(1) ? ? ? yes
C(17) P(6) C(18) 126(1) ? ? ? yes
Ru(4) P(7) O(19) 111.0(5) ? ? ? yes
Ru(4) P(7) O(20) 119.7(6) ? ? ? yes
Ru(4) P(7) O(21) 124.9(6) ? ? ? yes
Ru(4) P(7) C(19) 138.8(6) ? ? ? yes
Ru(4) P(7) C(20) 98.4(5) ? ? ? yes
Ru(4) P(7) C(21) 110.0(5) ? ? ? yes
O(19) P(7) O(20) 102.4(7) ? ? ? yes
O(19) P(7) O(21) 101.2(7) ? ? ? yes
O(19) P(7) C(19) 28.2(7) ? ? ? yes
O(19) P(7) C(20) 95.4(7) ? ? ? yes
O(19) P(7) C(21) 86.6(7) ? ? ? yes
O(20) P(7) O(21) 94.0(7) ? ? ? yes
O(20) P(7) C(19) 81.5(7) ? ? ? yes
O(20) P(7) C(20) 28.3(7) ? ? ? yes
O(20) P(7) C(21) 121.0(7) ? ? ? yes
O(21) P(7) C(19) 84.0(8) ? ? ? yes
O(21) P(7) C(20) 122.2(7) ? ? ? yes
O(21) P(7) C(21) 28.3(7) ? ? ? yes
C(19) P(7) C(20) 86.0(7) ? ? ? yes
C(19) P(7) C(21) 81.3(7) ? ? ? yes
C(20) P(7) C(21) 148.8(7) ? ? ? yes
Ru(4) P(8) O(22) 120.7(6) ? ? ? yes
Ru(4) P(8) O(23) 114.2(5) ? ? ? yes
Ru(4) P(8) O(24) 117.1(5) ? ? ? yes
Ru(4) P(8) C(22) 102.9(5) ? ? ? yes
Ru(4) P(8) C(23) 141.8(6) ? ? ? yes
Ru(4) P(8) C(24) 100.5(5) ? ? ? yes
O(22) P(8) O(23) 105.8(8) ? ? ? yes
O(22) P(8) O(24) 92.4(8) ? ? ? yes
O(22) P(8) C(22) 27.4(7) ? ? ? yes
O(22) P(8) C(23) 86.2(8) ? ? ? yes
O(22) P(8) C(24) 120.9(8) ? ? ? yes
O(23) P(8) O(24) 103.5(8) ? ? ? yes
O(23) P(8) C(22) 98.2(8) ? ? ? yes
O(23) P(8) C(23) 27.6(7) ? ? ? yes
O(23) P(8) C(24) 91.4(8) ? ? ? yes
O(24) P(8) C(22) 119.8(8) ? ? ? yes
O(24) P(8) C(23) 85.3(8) ? ? ? yes
O(24) P(8) C(24) 28.7(7) ? ? ? yes
C(22) P(8) C(23) 89.7(8) ? ? ? yes
C(22) P(8) C(24) 148.3(7) ? ? ? yes
C(23) P(8) C(24) 85.0(8) ? ? ? yes
Cl(1) Na(1) Cl(2) 73.7(2) ? ? ? yes
Cl(1) Na(1) Cl(4) 80.4(2) ? ? ? yes
Cl(1) Na(1) Cl(6) 150.4(3) ? ? ? yes
Cl(1) Na(1) O(1) 75.2(4) ? ? ? yes
Cl(1) Na(1) O(19) 106.3(4) ? ? ? yes
Cl(2) Na(1) Cl(4) 148.7(3) ? ? ? yes
Cl(2) Na(1) Cl(6) 133.4(3) ? ? ? yes
Cl(2) Na(1) O(1) 86.2(4) ? ? ? yes
Cl(2) Na(1) O(19) 93.6(4) ? ? ? yes
Cl(4) Na(1) Cl(6) 76.4(2) ? ? ? yes
Cl(4) Na(1) O(1) 104.0(4) ? ? ? yes
Cl(4) Na(1) O(19) 76.9(4) ? ? ? yes
Cl(6) Na(1) O(1) 92.8(4) ? ? ? yes
Cl(6) Na(1) O(19) 86.2(4) ? ? ? yes
O(1) Na(1) O(19) 178.4(6) ? ? ? yes
Cl(1) Na(2) Cl(3) 75.0(2) ? ? ? yes
Cl(1) Na(2) Cl(4) 79.7(2) ? ? ? yes
Cl(1) Na(2) Cl(5) 147.5(3) ? ? ? yes
Cl(1) Na(2) O(7) 75.9(4) ? ? ? yes
Cl(1) Na(2) O(13) 108.1(4) ? ? ? yes
Cl(3) Na(2) Cl(4) 147.6(3) ? ? ? yes
Cl(3) Na(2) Cl(5) 135.8(3) ? ? ? yes
Cl(3) Na(2) O(7) 83.9(4) ? ? ? yes
Cl(3) Na(2) O(13) 92.3(4) ? ? ? yes
Cl(4) Na(2) Cl(5) 74.2(2) ? ? ? yes
Cl(4) Na(2) O(7) 109.3(4) ? ? ? yes
Cl(4) Na(2) O(13) 76.6(4) ? ? ? yes
Cl(5) Na(2) O(7) 94.6(4) ? ? ? yes
Cl(5) Na(2) O(13) 84.6(4) ? ? ? yes
O(7) Na(2) O(13) 173.6(6) ? ? ? yes
P(1) O(1) Na(1) 122.5(7) ? ? ? yes
P(1) O(1) O(2) 39.3(5) ? ? ? yes
P(1) O(1) O(3) 37.5(5) ? ? ? yes
P(1) O(1) C(1) 119(1) ? ? ? yes
Na(1) O(1) O(2) 147.3(7) ? ? ? yes
Na(1) O(1) O(3) 130.9(7) ? ? ? yes
Na(1) O(1) C(1) 116(1) ? ? ? yes
O(2) O(1) O(3) 57.2(6) ? ? ? yes
O(2) O(1) C(1) 90(1) ? ? ? yes
O(3) O(1) C(1) 94(1) ? ? ? yes
P(1) O(2) O(1) 38.6(5) ? ? ? yes
P(1) O(2) O(3) 40.6(5) ? ? ? yes
P(1) O(2) C(1) 64.1(7) ? ? ? yes
P(1) O(2) C(2) 121(1) ? ? ? yes
O(1) O(2) O(3) 61.3(6) ? ? ? yes
O(1) O(2) C(1) 29.9(6) ? ? ? yes
O(1) O(2) C(2) 105(1) ? ? ? yes
O(3) O(2) C(1) 68.0(7) ? ? ? yes
O(3) O(2) C(2) 161(1) ? ? ? yes
C(1) O(2) C(2) 107(1) ? ? ? yes
P(1) O(3) O(1) 38.2(5) ? ? ? yes
P(1) O(3) O(2) 42.2(5) ? ? ? yes
P(1) O(3) C(3) 119(1) ? ? ? yes
O(1) O(3) O(2) 61.4(5) ? ? ? yes
O(1) O(3) C(3) 97(1) ? ? ? yes
O(2) O(3) C(3) 159(1) ? ? ? yes
P(2) O(4) O(5) 37.4(5) ? ? ? yes
P(2) O(4) O(6) 43.8(6) ? ? ? yes
P(2) O(4) C(4) 124(1) ? ? ? yes
O(5) O(4) O(6) 62.1(7) ? ? ? yes
O(5) O(4) C(4) 111(1) ? ? ? yes
O(6) O(4) C(4) 167(1) ? ? ? yes
P(2) O(5) O(4) 37.5(5) ? ? ? yes
P(2) O(5) O(6) 38.4(6) ? ? ? yes
P(2) O(5) C(5) 123(1) ? ? ? yes
P(2) O(5) C(6) 61.1(8) ? ? ? yes
O(4) O(5) O(6) 54.5(7) ? ? ? yes
O(4) O(5) C(5) 93(1) ? ? ? yes
O(4) O(5) C(6) 82.6(9) ? ? ? yes
O(6) O(5) C(5) 97(1) ? ? ? yes
O(6) O(5) C(6) 28.2(7) ? ? ? yes
C(5) O(5) C(6) 95(1) ? ? ? yes
P(2) O(6) O(4) 43.8(6) ? ? ? yes
P(2) O(6) O(5) 38.3(5) ? ? ? yes
P(2) O(6) C(6) 120(1) ? ? ? yes
O(4) O(6) O(5) 63.4(7) ? ? ? yes
O(4) O(6) C(6) 158(1) ? ? ? yes
O(5) O(6) C(6) 95(1) ? ? ? yes
P(3) O(7) Na(2) 121.9(7) ? ? ? yes
P(3) O(7) O(8) 38.1(5) ? ? ? yes
P(3) O(7) O(9) 38.0(5) ? ? ? yes
P(3) O(7) C(7) 120(1) ? ? ? yes
Na(2) O(7) O(8) 133.3(6) ? ? ? yes
Na(2) O(7) O(9) 145.8(6) ? ? ? yes
Na(2) O(7) C(7) 117(1) ? ? ? yes
O(8) O(7) O(9) 55.1(5) ? ? ? yes
O(8) O(7) C(7) 94(1) ? ? ? yes
O(9) O(7) C(7) 91(1) ? ? ? yes
P(3) O(8) O(7) 38.2(4) ? ? ? yes
P(3) O(8) O(9) 43.0(5) ? ? ? yes
P(3) O(8) C(8) 122(1) ? ? ? yes
O(7) O(8) O(9) 62.3(6) ? ? ? yes
O(7) O(8) C(8) 95(1) ? ? ? yes
O(9) O(8) C(8) 157(1) ? ? ? yes
P(3) O(9) O(7) 38.4(5) ? ? ? yes
P(3) O(9) O(8) 43.3(5) ? ? ? yes
P(3) O(9) C(7) 64.7(6) ? ? ? yes
P(3) O(9) C(9) 120(1) ? ? ? yes
O(7) O(9) O(8) 62.6(6) ? ? ? yes
O(7) O(9) C(7) 30.3(5) ? ? ? yes
O(7) O(9) C(9) 106(1) ? ? ? yes
O(8) O(9) C(7) 68.8(6) ? ? ? yes
O(8) O(9) C(9) 163(1) ? ? ? yes
C(7) O(9) C(9) 109(1) ? ? ? yes
P(4) O(10) O(11) 38.8(5) ? ? ? yes
P(4) O(10) O(12) 39.0(5) ? ? ? yes
P(4) O(10) C(10) 122(1) ? ? ? yes
O(11) O(10) O(12) 56.2(6) ? ? ? yes
O(11) O(10) C(10) 93(1) ? ? ? yes
O(12) O(10) C(10) 94(1) ? ? ? yes
P(4) O(11) O(10) 37.8(5) ? ? ? yes
P(4) O(11) O(12) 43.4(6) ? ? ? yes
P(4) O(11) C(10) 63.4(7) ? ? ? yes
P(4) O(11) C(11) 117(1) ? ? ? yes
O(10) O(11) O(12) 62.1(7) ? ? ? yes
O(10) O(11) C(10) 29.6(6) ? ? ? yes
O(10) O(11) C(11) 98(1) ? ? ? yes
O(12) O(11) C(10) 67.5(7) ? ? ? yes
O(12) O(11) C(11) 159(1) ? ? ? yes
C(10) O(11) C(11) 98(1) ? ? ? yes
P(4) O(12) O(10) 37.6(5) ? ? ? yes
P(4) O(12) O(11) 43.0(6) ? ? ? yes
P(4) O(12) C(10) 62.4(8) ? ? ? yes
P(4) O(12) C(12) 121(1) ? ? ? yes
O(10) O(12) O(11) 61.7(7) ? ? ? yes
O(10) O(12) C(10) 29.3(6) ? ? ? yes
O(10) O(12) C(12) 115(1) ? ? ? yes
O(11) O(12) C(10) 66.2(7) ? ? ? yes
O(11) O(12) C(12) 159(1) ? ? ? yes
C(10) O(12) C(12) 122(1) ? ? ? yes
P(5) O(13) Na(2) 120.6(7) ? ? ? yes
P(5) O(13) O(14) 38.6(5) ? ? ? yes
P(5) O(13) O(15) 37.8(5) ? ? ? yes
P(5) O(13) C(13) 120(1) ? ? ? yes
Na(2) O(13) O(14) 147.3(7) ? ? ? yes
Na(2) O(13) O(15) 129.4(7) ? ? ? yes
Na(2) O(13) C(13) 117(1) ? ? ? yes
O(14) O(13) O(15) 55.6(6) ? ? ? yes
O(14) O(13) C(13) 92(1) ? ? ? yes
O(15) O(13) C(13) 93(1) ? ? ? yes
P(5) O(14) O(13) 38.6(5) ? ? ? yes
P(5) O(14) O(15) 42.5(6) ? ? ? yes
P(5) O(14) C(13) 63.3(7) ? ? ? yes
P(5) O(14) C(14) 119(1) ? ? ? yes
O(13) O(14) O(15) 62.3(6) ? ? ? yes
O(13) O(14) C(13) 29.2(5) ? ? ? yes
O(13) O(14) C(14) 101(1) ? ? ? yes
O(15) O(14) C(13) 67.1(7) ? ? ? yes
O(15) O(14) C(14) 161(1) ? ? ? yes
C(13) O(14) C(14) 103(1) ? ? ? yes
P(5) O(15) O(13) 38.3(5) ? ? ? yes
P(5) O(15) O(14) 43.0(6) ? ? ? yes
P(5) O(15) C(15) 121(1) ? ? ? yes
O(13) O(15) O(14) 62.0(6) ? ? ? yes
O(13) O(15) C(15) 97(1) ? ? ? yes
O(14) O(15) C(15) 159(1) ? ? ? yes
P(6) O(16) O(17) 37.9(7) ? ? ? yes
P(6) O(16) O(18) 37.3(8) ? ? ? yes
P(6) O(16) C(16) 126(1) ? ? ? yes
O(17) O(16) O(18) 52(1) ? ? ? yes
O(17) O(16) C(16) 96(1) ? ? ? yes
O(18) O(16) C(16) 98(1) ? ? ? yes
P(6) O(17) O(16) 37.7(7) ? ? ? yes
P(6) O(17) O(18) 44(1) ? ? ? yes
P(6) O(17) C(17) 131(3) ? ? ? yes
O(16) O(17) O(18) 63(1) ? ? ? yes
O(16) O(17) C(17) 109(3) ? ? ? yes
O(18) O(17) C(17) 173(3) ? ? ? yes
P(6) O(18) O(16) 37.2(7) ? ? ? yes
P(6) O(18) O(17) 45(1) ? ? ? yes
P(6) O(18) C(18) 143(3) ? ? ? yes
O(16) O(18) O(17) 63(1) ? ? ? yes
O(16) O(18) C(18) 118(3) ? ? ? yes
O(17) O(18) C(18) 169(2) ? ? ? yes
P(7) O(19) Na(1) 119.0(7) ? ? ? yes
P(7) O(19) O(20) 38.3(4) ? ? ? yes
P(7) O(19) O(21) 38.8(5) ? ? ? yes
P(7) O(19) C(19) 120(1) ? ? ? yes
Na(1) O(19) O(20) 146.4(7) ? ? ? yes
Na(1) O(19) O(21) 128.6(7) ? ? ? yes
Na(1) O(19) C(19) 120(1) ? ? ? yes
O(20) O(19) O(21) 55.5(5) ? ? ? yes
O(20) O(19) C(19) 90(1) ? ? ? yes
O(21) O(19) C(19) 94(1) ? ? ? yes
P(7) O(20) O(19) 39.3(5) ? ? ? yes
P(7) O(20) O(21) 43.0(5) ? ? ? yes
P(7) O(20) C(19) 65.7(7) ? ? ? yes
P(7) O(20) C(20) 119(1) ? ? ? yes
O(19) O(20) O(21) 61.8(5) ? ? ? yes
O(19) O(20) C(19) 30.3(5) ? ? ? yes
O(19) O(20) C(20) 105(1) ? ? ? yes
O(21) O(20) C(19) 68.1(7) ? ? ? yes
O(21) O(20) C(20) 162(1) ? ? ? yes
C(19) O(20) C(20) 107(1) ? ? ? yes
P(7) O(21) O(19) 39.9(5) ? ? ? yes
P(7) O(21) O(20) 43.1(5) ? ? ? yes
P(7) O(21) C(19) 63.9(7) ? ? ? yes
P(7) O(21) C(21) 119(1) ? ? ? yes
O(19) O(21) O(20) 62.7(5) ? ? ? yes
O(19) O(21) C(19) 29.5(5) ? ? ? yes
O(19) O(21) C(21) 96(1) ? ? ? yes
O(20) O(21) C(19) 65.3(7) ? ? ? yes
O(20) O(21) C(21) 158(1) ? ? ? yes
C(19) O(21) C(21) 96(1) ? ? ? yes
P(8) O(22) O(23) 37.2(5) ? ? ? yes
P(8) O(22) O(24) 44.2(5) ? ? ? yes
P(8) O(22) C(22) 121(1) ? ? ? yes
O(23) O(22) O(24) 62.4(6) ? ? ? yes
O(23) O(22) C(22) 107(1) ? ? ? yes
O(24) O(22) C(22) 166(1) ? ? ? yes
P(8) O(23) O(22) 37.0(5) ? ? ? yes
P(8) O(23) O(24) 38.5(5) ? ? ? yes
P(8) O(23) C(21) 114.6(8) ? ? ? yes
P(8) O(23) C(23) 122(1) ? ? ? yes
O(22) O(23) O(24) 54.4(6) ? ? ? yes
O(22) O(23) C(21) 117.7(8) ? ? ? yes
O(22) O(23) C(23) 94(1) ? ? ? yes
O(24) O(23) C(21) 148.9(7) ? ? ? yes
O(24) O(23) C(23) 94(1) ? ? ? yes
C(21) O(23) C(23) 116(1) ? ? ? yes
P(8) O(24) O(22) 43.4(5) ? ? ? yes
P(8) O(24) O(23) 38.0(5) ? ? ? yes
P(8) O(24) C(24) 120(1) ? ? ? yes
O(22) O(24) O(23) 63.3(6) ? ? ? yes
O(22) O(24) C(24) 163(1) ? ? ? yes
O(23) O(24) C(24) 101(1) ? ? ? yes
P(1) C(1) O(1) 31.7(8) ? ? ? yes
P(1) C(1) O(2) 33.6(4) ? ? ? yes
O(1) C(1) O(2) 59(1) ? ? ? yes
P(1) C(2) O(2) 31.0(8) ? ? ? yes
P(1) C(3) O(3) 31.4(8) ? ? ? yes
P(2) C(4) O(4) 29.6(9) ? ? ? yes
P(2) C(5) O(5) 29.1(8) ? ? ? yes
P(2) C(6) O(5) 32.2(5) ? ? ? yes
P(2) C(6) O(6) 31.7(10) ? ? ? yes
O(5) C(6) O(6) 56(1) ? ? ? yes
P(3) C(7) O(7) 30.9(7) ? ? ? yes
P(3) C(7) O(9) 32.4(4) ? ? ? yes
O(7) C(7) O(9) 58.3(10) ? ? ? yes
P(3) C(8) O(8) 30.9(9) ? ? ? yes
P(3) C(9) O(9) 31.4(8) ? ? ? yes
P(4) C(10) O(10) 29.6(8) ? ? ? yes
P(4) C(10) O(11) 32.5(4) ? ? ? yes
P(4) C(10) O(12) 32.5(4) ? ? ? yes
O(10) C(10) O(11) 56(1) ? ? ? yes
O(10) C(10) O(12) 56(1) ? ? ? yes
O(11) C(10) O(12) 46.3(6) ? ? ? yes
P(4) C(11) O(11) 33.2(8) ? ? ? yes
P(4) C(12) O(12) 31.0(9) ? ? ? yes
P(5) C(13) O(13) 31.7(8) ? ? ? yes
P(5) C(13) O(14) 32.8(4) ? ? ? yes
O(13) C(13) O(14) 58(1) ? ? ? yes
P(5) C(14) O(14) 33(1) ? ? ? yes
P(5) C(15) O(15) 30.7(10) ? ? ? yes
P(6) C(16) O(16) 27.8(9) ? ? ? yes
P(6) C(17) O(17) 27(2) ? ? ? yes
P(6) C(18) O(18) 20(2) ? ? ? yes
P(7) C(19) O(19) 31.5(8) ? ? ? yes
P(7) C(19) O(20) 32.7(4) ? ? ? yes
P(7) C(19) O(21) 32.1(4) ? ? ? yes
O(19) C(19) O(20) 59(1) ? ? ? yes
O(19) C(19) O(21) 56.5(10) ? ? ? yes
O(20) C(19) O(21) 46.5(5) ? ? ? yes
P(7) C(20) O(20) 31.7(7) ? ? ? yes
P(7) C(21) O(21) 31.7(8) ? ? ? yes
P(7) C(21) O(23) 77.6(7) ? ? ? yes
O(21) C(21) O(23) 81(1) ? ? ? yes
P(8) C(22) O(22) 30.7(8) ? ? ? yes
P(8) C(23) O(23) 30.4(8) ? ? ? yes
P(8) C(24) O(24) 31.0(8) ? ? ? yes

loop_
_geom_bond_atom_site_label_1
_geom_bond_atom_site_label_2
_geom_bond_distance
_geom_bond_site_symmetry_1
_geom_bond_site_symmetry_2
_geom_bond_publ_flag
Ru(1) Cl(1) 2.526(5) ? ? yes
Ru(1) Cl(2) 2.445(5) ? ? yes
Ru(1) S(1) 2.524(5) ? ? yes
Ru(1) S(2) 2.334(5) ? ? yes
Ru(1) P(1) 2.197(6) ? ? yes
Ru(1) P(2) 2.205(6) ? ? yes
Ru(2) Cl(1) 2.514(5) ? ? yes
Ru(2) Cl(3) 2.438(6) ? ? yes
Ru(2) S(1) 2.350(5) ? ? yes
Ru(2) S(2) 2.527(5) ? ? yes
Ru(2) P(3) 2.197(5) ? ? yes
Ru(2) P(4) 2.186(6) ? ? yes
Ru(3) Cl(4) 2.533(5) ? ? yes
Ru(3) Cl(5) 2.441(5) ? ? yes
Ru(3) S(3) 2.508(5) ? ? yes
Ru(3) S(4) 2.345(5) ? ? yes
Ru(3) P(5) 2.197(6) ? ? yes
Ru(3) P(6) 2.195(6) ? ? yes
Ru(4) Cl(4) 2.524(5) ? ? yes
Ru(4) Cl(6) 2.440(5) ? ? yes
Ru(4) S(3) 2.336(5) ? ? yes
Ru(4) S(4) 2.521(6) ? ? yes
Ru(4) P(7) 2.199(6) ? ? yes
Ru(4) P(8) 2.193(5) ? ? yes
Cl(1) Na(1) 2.834(8) ? ? yes
Cl(1) Na(2) 2.848(9) ? ? yes
Cl(2) Na(1) 2.756(9) ? ? yes
Cl(3) Na(2) 2.766(9) ? ? yes
Cl(4) Na(1) 2.811(9) ? ? yes
Cl(4) Na(2) 2.834(9) ? ? yes
Cl(5) Na(2) 2.768(9) ? ? yes
Cl(6) Na(1) 2.734(9) ? ? yes
S(1) S(2) 2.050(8) ? ? yes
S(3) S(4) 2.046(8) ? ? yes
P(1) O(1) 1.63(1) ? ? yes
P(1) O(2) 1.65(2) ? ? yes
P(1) O(3) 1.60(1) ? ? yes
P(1) C(1) 2.69(3) ? ? yes
P(1) C(2) 2.75(3) ? ? yes
P(1) C(3) 2.66(3) ? ? yes
P(2) O(4) 1.59(2) ? ? yes
P(2) O(5) 1.58(1) ? ? yes
P(2) O(6) 1.59(2) ? ? yes
P(2) C(4) 2.66(3) ? ? yes
P(2) C(5) 2.71(3) ? ? yes
P(2) C(6) 2.60(3) ? ? yes
P(3) O(7) 1.62(1) ? ? yes
P(3) O(8) 1.62(1) ? ? yes
P(3) O(9) 1.61(1) ? ? yes
P(3) C(7) 2.71(2) ? ? yes
P(3) C(8) 2.65(3) ? ? yes
P(3) C(9) 2.66(3) ? ? yes
P(4) O(10) 1.56(1) ? ? yes
P(4) O(11) 1.59(1) ? ? yes
P(4) O(12) 1.60(2) ? ? yes
P(4) C(10) 2.65(3) ? ? yes
P(4) C(11) 2.58(3) ? ? yes
P(4) C(12) 2.65(3) ? ? yes
P(5) O(13) 1.63(1) ? ? yes
P(5) O(14) 1.63(2) ? ? yes
P(5) O(15) 1.62(2) ? ? yes
P(5) C(13) 2.69(3) ? ? yes
P(5) C(14) 2.57(3) ? ? yes
P(5) C(15) 2.70(3) ? ? yes
P(6) O(16) 1.55(2) ? ? yes
P(6) O(17) 1.56(2) ? ? yes
P(6) O(18) 1.55(2) ? ? yes
P(6) C(16) 2.68(3) ? ? yes
P(6) C(17) 2.52(5) ? ? yes
P(6) C(18) 2.63(5) ? ? yes
P(7) O(19) 1.63(1) ? ? yes
P(7) O(20) 1.60(1) ? ? yes
P(7) O(21) 1.60(1) ? ? yes
P(7) C(19) 2.70(3) ? ? yes
P(7) C(20) 2.63(2) ? ? yes
P(7) C(21) 2.63(2) ? ? yes
P(8) O(22) 1.59(1) ? ? yes
P(8) O(23) 1.60(1) ? ? yes
P(8) O(24) 1.62(1) ? ? yes
P(8) C(22) 2.65(2) ? ? yes
P(8) C(23) 2.68(3) ? ? yes
P(8) C(24) 2.71(3) ? ? yes
Na(1) O(1) 2.37(1) ? ? yes
Na(1) O(19) 2.43(1) ? ? yes
Na(2) O(7) 2.42(1) ? ? yes
Na(2) O(13) 2.44(1) ? ? yes
O(1) O(2) 2.55(2) ? ? yes
O(1) O(3) 2.55(2) ? ? yes
O(1) C(1) 1.48(3) ? ? yes
O(2) O(3) 2.44(2) ? ? yes
O(2) C(1) 2.96(3) ? ? yes
O(2) C(2) 1.51(3) ? ? yes
O(3) C(3) 1.47(3) ? ? yes
O(4) O(5) 2.52(2) ? ? yes
O(4) O(6) 2.29(2) ? ? yes
O(4) C(4) 1.43(3) ? ? yes
O(5) O(6) 2.49(2) ? ? yes
O(5) C(5) 1.49(3) ? ? yes
O(5) C(6) 2.97(4) ? ? yes
O(6) C(6) 1.41(3) ? ? yes
O(7) O(8) 2.54(2) ? ? yes
O(7) O(9) 2.54(2) ? ? yes
O(7) C(7) 1.50(2) ? ? yes
O(8) O(9) 2.35(2) ? ? yes
O(8) C(8) 1.40(3) ? ? yes
O(9) C(7) 2.98(3) ? ? yes
O(9) C(9) 1.45(3) ? ? yes
O(10) O(11) 2.47(2) ? ? yes
O(10) O(12) 2.48(2) ? ? yes
O(10) C(10) 1.46(3) ? ? yes
O(11) O(12) 2.33(2) ? ? yes
O(11) C(10) 2.95(3) ? ? yes
O(11) C(11) 1.42(3) ? ? yes
O(12) C(10) 2.98(3) ? ? yes
O(12) C(12) 1.43(3) ? ? yes
O(13) O(14) 2.55(2) ? ? yes
O(13) O(15) 2.56(2) ? ? yes
O(13) C(13) 1.46(3) ? ? yes
O(14) O(15) 2.39(2) ? ? yes
O(14) C(13) 2.99(3) ? ? yes
O(14) C(14) 1.34(3) ? ? yes
O(15) C(15) 1.48(3) ? ? yes
O(16) O(17) 2.46(3) ? ? yes
O(16) O(18) 2.47(3) ? ? yes
O(16) C(16) 1.46(3) ? ? yes
O(17) O(18) 2.20(4) ? ? yes
O(17) C(17) 1.20(4) ? ? yes
O(18) C(18) 1.22(4) ? ? yes
O(19) O(20) 2.52(2) ? ? yes
O(19) O(21) 2.50(2) ? ? yes
O(19) C(19) 1.48(3) ? ? yes
O(20) O(21) 2.34(2) ? ? yes
O(20) C(19) 2.93(3) ? ? yes
O(20) C(20) 1.44(2) ? ? yes
O(21) C(19) 2.99(3) ? ? yes
O(21) C(21) 1.44(2) ? ? yes
O(22) O(23) 2.55(2) ? ? yes
O(22) O(24) 2.32(2) ? ? yes
O(22) C(22) 1.43(2) ? ? yes
O(23) O(24) 2.53(2) ? ? yes
O(23) C(21) 2.91(3) ? ? yes
O(23) C(23) 1.47(3) ? ? yes
O(24) C(24) 1.51(3) ? ? yes
